data_7216210
loop_
_publ_author_name
'Thomas, Lynne H.'
'Klapwijk, Anneke R.'
'Wales, Craig'
'Wilson, Chick C.'

_publ_section_title
;
 Intermolecular hydrogen transfer and solubility tuning in multi-component
 molecular crystals of the API piroxicam
;
_journal_issue 26
_journal_name_full CrystEngComm
_journal_page_first 5924
_journal_paper_doi 10.1039/c4ce00246f
_journal_volume 16
_journal_year 2014
_chemical_formula_moiety 'C15 H13 N3 O4 S, C6 H5 N3'
_chemical_formula_sum 'C21 H18 N6 O4 S'
_chemical_formula_weight 450.47
_chemical_name_systematic
;
 ?
;
_space_group_IT_number 14
_symmetry_cell_setting monoclinic
_symmetry_space_group_name_Hall '-P 2ybc'
_symmetry_space_group_name_H-M 'P 1 21/c 1'
_atom_sites_solution_hydrogens mixed
_audit_creation_date 2014-01-23T10:07:37-00:00
_audit_creation_method 'WinGX routine CIF_UPDATE'
_cell_angle_alpha 90
_cell_angle_beta 103.480(3)
_cell_angle_gamma 90
_cell_formula_units_Z 4
_cell_length_a 11.6101(6)
_cell_length_b 26.2908(15)
_cell_length_c 6.7710(3)
_cell_measurement_temperature 100(2)
_cell_volume 2009.84(18)
_computing_cell_refinement 'HKL Scalepack (Otwinowski & Minor 1997)'
_computing_data_collection 'Collect (Bruker AXS BV, 1997-2004)'
_computing_data_reduction 'HKL Denzo & Scalepack(Otwinowski&Minor 1997)'
_computing_structure_refinement 'SHELXL-2013 (Sheldrick, 2013)'
_computing_structure_solution 'SHELXS-97 (Sheldrick, 2008)'
_diffrn_ambient_temperature 100(2)
_diffrn_measured_fraction_theta_full 0.957
_diffrn_measured_fraction_theta_max 0.802
_diffrn_measurement_device_type KappaCCD
_diffrn_measurement_method 'CCD; rotation images'
_diffrn_radiation_monochromator graphite
_diffrn_radiation_source 'fine-focus sealed tube'
_diffrn_radiation_type MoK\a
_diffrn_radiation_wavelength 0.71073
_diffrn_reflns_av_R_equivalents 0.0444
_diffrn_reflns_Laue_measured_fraction_full 0.957
_diffrn_reflns_Laue_measured_fraction_max 0.802
_diffrn_reflns_limit_h_max 10
_diffrn_reflns_limit_h_min -13
_diffrn_reflns_limit_k_max 22
_diffrn_reflns_limit_k_min -31
_diffrn_reflns_limit_l_max 5
_diffrn_reflns_limit_l_min -7
_diffrn_reflns_number 5992
_diffrn_reflns_point_group_measured_fraction_full 0.957
_diffrn_reflns_point_group_measured_fraction_max 0.802
_diffrn_reflns_theta_full 20
_diffrn_reflns_theta_max 25.329
_diffrn_reflns_theta_min 1.963
_exptl_absorpt_coefficient_mu 0.205
_exptl_absorpt_correction_T_max 1.0
_exptl_absorpt_correction_T_min 0.8832
_exptl_absorpt_correction_type multi-scan
_exptl_absorpt_process_details 'SADABS (Blessing, 1997)'
_exptl_crystal_colour yellow
_exptl_crystal_density_diffrn 1.489
_exptl_crystal_description needles
_exptl_crystal_F_000 936
_refine_diff_density_max 0.85
_refine_diff_density_min -0.365
_refine_diff_density_rms 0.073
_refine_ls_extinction_method none
_refine_ls_goodness_of_fit_ref 1.081
_refine_ls_hydrogen_treatment mixed
_refine_ls_matrix_type full
_refine_ls_number_parameters 302
_refine_ls_number_reflns 2942
_refine_ls_number_restraints 0
_refine_ls_restrained_S_all 1.081
_refine_ls_R_factor_all 0.0721
_refine_ls_R_factor_gt 0.0546
_refine_ls_shift/su_max 0.001
_refine_ls_shift/su_mean 0
_refine_ls_structure_factor_coef Fsqd
_refine_ls_weighting_details 'w=1/[\s^2^(Fo^2^)+(0.0698P)^2^+3.6047P] where P=(Fo^2^+2Fc^2^)/3'
_refine_ls_weighting_scheme calc
_refine_ls_wR_factor_ref 0.1538
_reflns_number_gt 2320
_reflns_number_total 2942
_reflns_threshold_expression 'I > 2\s(I)'
_cod_data_source_file c4ce00246f2.cif
_cod_data_source_block pxbztaz
_cod_depositor_comments 'Adding full bibliography for 7216204--7216215.cif.'
_cod_original_cell_volume 2009.83(18)
_cod_original_sg_symbol_H-M 'P 21/c'
_cod_database_code 7216210

loop_
_symmetry_equiv_pos_as_xyz
'x, y, z'
'-x, y+1/2, -z+1/2'
'-x, -y, -z'
'x, -y-1/2, z-1/2'

loop_
_atom_site_label
_atom_site_fract_x
_atom_site_fract_y
_atom_site_fract_z
_atom_site_U_iso_or_equiv
_atom_site_adp_type
_atom_site_calc_flag
_atom_site_occupancy
_atom_site_type_symbol
H10 -0.094(4) 0.5346(15) 0.391(6) 0.023(11) Uiso d 1 H
H5 0.015(4) 0.6507(17) 0.403(6) 0.031(12) Uiso d 1 H
H18 0.065(4) 0.7404(19) -0.052(7) 0.047(15) Uiso d 1 H
S1 0.42513(8) 0.59641(3) 0.68394(14) 0.0177(3) Uani d 1 S
O4 0.0816(2) 0.53896(9) 0.4515(4) 0.0191(6) Uani d 1 O
O1 0.5234(2) 0.56330(9) 0.6815(4) 0.0254(7) Uani d 1 O
O3 0.1380(2) 0.69540(9) 0.4529(4) 0.0242(7) Uani d 1 O
N2 -0.0024(3) 0.61846(12) 0.4084(5) 0.0181(7) Uani d 1 N
O2 0.3926(2) 0.60359(9) 0.8730(4) 0.0211(6) Uani d 1 O
N3 -0.1494(3) 0.55535(12) 0.3502(5) 0.0179(7) Uani d 1 N
N1 0.3088(2) 0.57605(11) 0.5189(5) 0.0176(7) Uani d 1 N
N4 0.0119(3) 0.71775(12) -0.0703(5) 0.0227(8) Uani d 1 N
C8 0.2086(3) 0.61085(13) 0.4839(5) 0.0155(8) Uani d 1 C
C13 -0.3523(3) 0.57329(15) 0.2269(6) 0.0234(9) Uani d 1 C
H13 -0.4301 0.5624 0.1802 0.028 Uiso calc 1 H
C18 -0.0444(4) 0.56516(14) -0.1272(6) 0.0241(9) Uani d 1 C
H18A -0.0624 0.5307 -0.1422 0.029 Uiso calc 1 H
N6 -0.1012(3) 0.73401(11) -0.0993(5) 0.0256(8) Uani d 1 N
C14 -0.2634(3) 0.53917(14) 0.2897(6) 0.0211(9) Uani d 1 C
H14 -0.2805 0.5046 0.2913 0.025 Uiso calc 1 H
C11 -0.2086(3) 0.64126(14) 0.2994(6) 0.0202(9) Uani d 1 C
H11 -0.1902 0.6757 0.3073 0.024 Uiso calc 1 H
N5 -0.1719(3) 0.69458(12) -0.1291(5) 0.0264(8) Uani d 1 N
C7 0.2245(3) 0.66363(13) 0.4798(5) 0.0168(8) Uani d 1 C
C2 0.5742(3) 0.72620(15) 0.5481(6) 0.0240(9) Uani d 1 C
H2 0.6492 0.74 0.5593 0.029 Uiso calc 1 H
C21 0.0160(3) 0.66638(14) -0.0810(5) 0.0192(8) Uani d 1 C
C4 0.4484(3) 0.65654(13) 0.5870(5) 0.0175(8) Uani d 1 C
C9 0.0947(3) 0.58612(13) 0.4500(5) 0.0165(8) Uani d 1 C
C20 -0.1023(3) 0.65163(13) -0.1202(6) 0.0195(8) Uani d 1 C
C5 0.3461(3) 0.68510(14) 0.5065(6) 0.0187(8) Uani d 1 C
C1 0.4743(3) 0.75534(15) 0.4739(6) 0.0247(9) Uani d 1 C
H1 0.4829 0.7891 0.4386 0.03 Uiso calc 1 H
C6 0.3612(3) 0.73521(14) 0.4510(6) 0.0209(8) Uani d 1 C
H6 0.2953 0.7553 0.3983 0.025 Uiso calc 1 H
C10 -0.1190(3) 0.60480(13) 0.3541(5) 0.0162(8) Uani d 1 C
C16 0.1093(3) 0.63086(14) -0.0632(6) 0.0225(9) Uani d 1 C
H16 0.1883 0.6407 -0.0369 0.027 Uiso calc 1 H
C15 0.3295(3) 0.55117(14) 0.3356(6) 0.0224(9) Uani d 1 C
H15A 0.2589 0.5338 0.2666 0.034 Uiso calc 1 H
H15B 0.3931 0.5271 0.3736 0.034 Uiso calc 1 H
H15C 0.3501 0.5764 0.2471 0.034 Uiso calc 1 H
C3 0.5617(3) 0.67608(14) 0.6060(6) 0.0212(9) Uani d 1 C
H3 0.6281 0.656 0.6565 0.025 Uiso calc 1 H
C19 -0.1348(3) 0.59983(14) -0.1445(6) 0.0227(9) Uani d 1 C
H19 -0.2137 0.5897 -0.1709 0.027 Uiso calc 1 H
C12 -0.3242(3) 0.62541(14) 0.2339(6) 0.0234(9) Uani d 1 C
H12 -0.3842 0.6493 0.1939 0.028 Uiso calc 1 H
C17 0.0751(3) 0.58075(14) -0.0873(6) 0.0247(9) Uani d 1 C
H17 0.1334 0.556 -0.0769 0.03 Uiso calc 1 H

loop_
_atom_site_aniso_label
_atom_site_aniso_U_11
_atom_site_aniso_U_22
_atom_site_aniso_U_33
_atom_site_aniso_U_12
_atom_site_aniso_U_13
_atom_site_aniso_U_23
S1 0.0159(4) 0.0173(5) 0.0191(6) 0.0015(3) 0.0026(4) 0.0017(4)
O4 0.0196(13) 0.0158(13) 0.0217(15) 0.0004(10) 0.0042(11) 0.0002(11)
O1 0.0176(13) 0.0223(14) 0.0344(17) 0.0040(11) 0.0019(11) -0.0011(12)
O3 0.0199(13) 0.0159(13) 0.0367(18) 0.0034(10) 0.0066(12) 0.0016(12)
N2 0.0170(15) 0.0162(16) 0.0212(19) 0.0002(13) 0.0046(13) 0.0007(14)
O2 0.0253(14) 0.0239(14) 0.0134(15) -0.0014(11) 0.0034(11) 0.0031(11)
N3 0.0180(16) 0.0201(16) 0.0154(18) 0.0018(13) 0.0035(13) 0.0023(14)
N1 0.0184(16) 0.0181(16) 0.0172(18) 0.0011(12) 0.0058(13) -0.0038(13)
N4 0.0208(17) 0.0165(16) 0.030(2) -0.0024(14) 0.0039(14) 0.0019(14)
C8 0.0152(17) 0.0174(18) 0.014(2) 0.0039(14) 0.0036(14) 0.0034(15)
C13 0.0170(18) 0.032(2) 0.020(2) -0.0021(16) 0.0018(16) 0.0033(18)
C18 0.039(2) 0.0161(18) 0.017(2) -0.0043(16) 0.0057(18) 0.0006(16)
N6 0.0257(17) 0.0179(16) 0.032(2) 0.0004(14) 0.0033(14) 0.0030(15)
C14 0.0210(19) 0.0204(19) 0.021(2) -0.0035(15) 0.0039(16) 0.0055(17)
C11 0.0211(18) 0.0198(19) 0.019(2) 0.0011(15) 0.0045(16) -0.0011(16)
N5 0.0251(17) 0.0202(17) 0.033(2) 0.0002(14) 0.0039(15) 0.0007(15)
C7 0.0189(18) 0.0194(18) 0.012(2) 0.0000(15) 0.0041(14) 0.0031(16)
C2 0.0227(19) 0.030(2) 0.020(2) -0.0070(16) 0.0076(16) -0.0016(18)
C21 0.0229(19) 0.0202(19) 0.014(2) -0.0006(15) 0.0035(15) 0.0022(16)
C4 0.0197(18) 0.0200(19) 0.014(2) 0.0005(15) 0.0062(15) -0.0014(16)
C9 0.0183(18) 0.0175(19) 0.014(2) 0.0036(14) 0.0040(15) 0.0003(15)
C20 0.0239(19) 0.0205(19) 0.014(2) -0.0017(15) 0.0052(15) 0.0007(16)
C5 0.0189(18) 0.0210(19) 0.016(2) -0.0025(15) 0.0039(15) -0.0027(16)
C1 0.029(2) 0.025(2) 0.019(2) -0.0070(16) 0.0043(17) 0.0060(17)
C6 0.025(2) 0.0213(19) 0.015(2) 0.0014(16) 0.0031(16) 0.0020(17)
C10 0.0192(18) 0.0186(18) 0.011(2) -0.0003(14) 0.0048(15) 0.0007(15)
C16 0.0216(19) 0.028(2) 0.017(2) 0.0029(16) 0.0041(16) -0.0007(17)
C15 0.0207(19) 0.026(2) 0.020(2) 0.0028(16) 0.0027(16) -0.0029(17)
C3 0.0207(19) 0.028(2) 0.016(2) -0.0023(15) 0.0061(16) -0.0034(17)
C19 0.027(2) 0.0208(19) 0.020(2) -0.0044(16) 0.0054(17) 0.0003(17)
C12 0.0190(19) 0.025(2) 0.026(2) 0.0062(15) 0.0049(16) 0.0065(18)
C17 0.032(2) 0.023(2) 0.019(2) 0.0087(17) 0.0049(17) -0.0011(17)

loop_
_atom_type_symbol
_atom_type_description
_atom_type_scat_dispersion_real
_atom_type_scat_dispersion_imag
_atom_type_scat_source
C C 0.0033 0.0016 'International Tables Vol C Tables 4.2.6.8 and 6.1.1.4'
H H 0 0 'International Tables Vol C Tables 4.2.6.8 and 6.1.1.4'
N N 0.0061 0.0033 'International Tables Vol C Tables 4.2.6.8 and 6.1.1.4'
O O 0.0106 0.006 'International Tables Vol C Tables 4.2.6.8 and 6.1.1.4'
S S 0.1246 0.1234 'International Tables Vol C Tables 4.2.6.8 and 6.1.1.4'

loop_
_geom_angle_atom_site_label_1
_geom_angle_atom_site_label_2
_geom_angle_atom_site_label_3
_geom_angle
O2 S1 O1 117.82(16)
O2 S1 N1 107.91(16)
O1 S1 N1 109.03(15)
O2 S1 C4 108.15(16)
O1 S1 C4 110.41(16)
N1 S1 C4 102.39(16)
C10 N2 C9 127.0(3)
C10 N2 H5 118(3)
C9 N2 H5 115(3)
C10 N3 C14 122.7(3)
C10 N3 H10 116(3)
C14 N3 H10 121(3)
C8 N1 C15 115.1(3)
C8 N1 S1 114.1(2)
C15 N1 S1 116.9(2)
N6 N4 C21 110.7(3)
N6 N4 H18 117(3)
C21 N4 H18 133(3)
C7 C8 C9 124.3(3)
C7 C8 N1 121.5(3)
C9 C8 N1 114.2(3)
C14 C13 C12 118.6(3)
C14 C13 H13 120.7
C12 C13 H13 120.7
C19 C18 C17 121.4(3)
C19 C18 H18A 119.3
C17 C18 H18A 119.3
N5 N6 N4 109.0(3)
N3 C14 C13 120.2(3)
N3 C14 H14 119.9
C13 C14 H14 119.9
C12 C11 C10 119.1(3)
C12 C11 H11 120.4
C10 C11 H11 120.4
N6 N5 C20 107.6(3)
O3 C7 C8 123.0(3)
O3 C7 C5 117.2(3)
C8 C7 C5 119.8(3)
C1 C2 C3 119.6(3)
C1 C2 H2 120.2
C3 C2 H2 120.2
N4 C21 C20 104.0(3)
N4 C21 C16 133.7(3)
C20 C21 C16 122.3(3)
C3 C4 C5 122.4(3)
C3 C4 S1 121.5(3)
C5 C4 S1 115.9(3)
O4 C9 N2 121.0(3)
O4 C9 C8 123.7(3)
N2 C9 C8 115.3(3)
N5 C20 C21 108.8(3)
N5 C20 C19 130.2(3)
C21 C20 C19 121.1(3)
C6 C5 C4 117.6(3)
C6 C5 C7 120.0(3)
C4 C5 C7 122.4(3)
C2 C1 C6 121.3(4)
C2 C1 H1 119.3
C6 C1 H1 119.3
C1 C6 C5 120.3(3)
C1 C6 H6 119.8
C5 C6 H6 119.8
N3 C10 N2 119.9(3)
N3 C10 C11 118.8(3)
N2 C10 C11 121.3(3)
C17 C16 C21 115.4(3)
C17 C16 H16 122.3
C21 C16 H16 122.3
N1 C15 H15A 109.5
N1 C15 H15B 109.5
H15A C15 H15B 109.5
N1 C15 H15C 109.5
H15A C15 H15C 109.5
H15B C15 H15C 109.5
C4 C3 C2 118.8(3)
C4 C3 H3 120.6
C2 C3 H3 120.6
C18 C19 C20 116.8(3)
C18 C19 H19 121.6
C20 C19 H19 121.6
C11 C12 C13 120.4(3)
C11 C12 H12 119.8
C13 C12 H12 119.8
C16 C17 C18 123.0(3)
C16 C17 H17 118.5
C18 C17 H17 118.5

loop_
_geom_bond_atom_site_label_1
_geom_bond_atom_site_label_2
_geom_bond_distance
S1 O2 1.429(3)
S1 O1 1.439(3)
S1 N1 1.630(3)
S1 C4 1.757(4)
O4 C9 1.249(4)
O3 C7 1.286(4)
N2 C10 1.366(5)
N2 C9 1.388(4)
N2 H5 0.87(4)
N3 C10 1.346(5)
N3 C14 1.358(5)
N3 H10 0.84(4)
N1 C8 1.455(4)
N1 C15 1.471(5)
N4 N6 1.352(4)
N4 C21 1.354(5)
N4 H18 0.85(5)
C8 C7 1.401(5)
C8 C9 1.443(5)
C13 C14 1.359(5)
C13 C12 1.407(5)
C13 H13 0.93
C18 C19 1.375(5)
C18 C17 1.411(5)
C18 H18A 0.93
N6 N5 1.308(4)
C14 H14 0.93
C11 C12 1.376(5)
C11 C10 1.399(5)
C11 H11 0.93
N5 C20 1.381(5)
C7 C5 1.492(5)
C2 C1 1.383(5)
C2 C3 1.392(5)
C2 H2 0.93
C21 C20 1.392(5)
C21 C16 1.414(5)
C4 C3 1.390(5)
C4 C5 1.403(5)
C20 C19 1.413(5)
C5 C6 1.392(5)
C1 C6 1.390(5)
C1 H1 0.93
C6 H6 0.93
C16 C17 1.374(5)
C16 H16 0.93
C15 H15A 0.96
C15 H15B 0.96
C15 H15C 0.96
C3 H3 0.93
C19 H19 0.93
C12 H12 0.93
C17 H17 0.93
